data_1574986
loop_
_publ_author_name
'Ghosh, Moushakhi'
'Gaurav, Kumar'
'Panwaria, Prakash'
'Panday, Rishukumar'
'Tothadi, Srinu'
'Khan, Shabana'

_publ_section_title
;
 Driving diverse bond functionalisation with <i>N</i>-heterocyclic
 silylene-coinage metal-aryl complexes.
;
_journal_issue 32
_journal_name_full 'Chemical science'
_journal_page_first 14518
_journal_page_last 14533
_journal_paper_doi 10.1039/d5sc00879d
_journal_volume 16
_journal_year 2025
_chemical_formula_moiety 'C34 H55 Cu N4 Si3'
_chemical_formula_sum 'C34 H55 Cu N4 Si3'
_chemical_formula_weight 667.63
_space_group_crystal_system triclinic
_space_group_IT_number 2
_space_group_name_Hall '-P 1'
_space_group_name_H-M_alt 'P -1'
_atom_sites_solution_hydrogens geom
_audit_block_doi 10.5517/ccdc.csd.cc2hbsn9
_audit_creation_date 2023-06-22
_audit_creation_method
;
Olex2 1.2
(compiled 2018.05.29 svn.r3508 for OlexSys, GUI svn.r5506)
;
_audit_update_record
;
2023-10-29 deposited with the CCDC.	2025-06-30 downloaded from the CCDC.
;
_cell_angle_alpha 70.646(3)
_cell_angle_beta 75.242(3)
_cell_angle_gamma 60.717(2)
_cell_formula_units_Z 2
_cell_length_a 12.8772(11)
_cell_length_b 13.0612(11)
_cell_length_c 14.7699(13)
_cell_measurement_reflns_used 9973
_cell_measurement_temperature 100(2)
_cell_measurement_theta_max 28.31
_cell_measurement_theta_min 2.47
_cell_volume 2031.3(3)
_computing_molecular_graphics 'Olex2 (Dolomanov et al., 2009)'
_computing_publication_material 'Olex2 (Dolomanov et al., 2009)'
_computing_structure_refinement 'ShelXL (Sheldrick, 2015)'
_computing_structure_solution 'SHELXT 2014/5 (Sheldrick, 2014)'
_diffrn_ambient_temperature 100
_diffrn_measured_fraction_theta_full 0.999
_diffrn_measured_fraction_theta_max 0.996
_diffrn_measurement_device_type 'Bruker APEX-II CCD'
_diffrn_measurement_method '\f and \w scans'
_diffrn_radiation_type MoK\a
_diffrn_radiation_wavelength 0.71073
_diffrn_reflns_av_R_equivalents 0.0652
_diffrn_reflns_av_unetI/netI 0.0368
_diffrn_reflns_Laue_measured_fraction_full 0.999
_diffrn_reflns_Laue_measured_fraction_max 0.996
_diffrn_reflns_limit_h_max 17
_diffrn_reflns_limit_h_min -17
_diffrn_reflns_limit_k_max 17
_diffrn_reflns_limit_k_min -17
_diffrn_reflns_limit_l_max 19
_diffrn_reflns_limit_l_min -19
_diffrn_reflns_number 87633
_diffrn_reflns_point_group_measured_fraction_full 0.999
_diffrn_reflns_point_group_measured_fraction_max 0.996
_diffrn_reflns_theta_full 25.242
_diffrn_reflns_theta_max 28.391
_diffrn_reflns_theta_min 1.935
_diffrn_standards_number 0
_exptl_absorpt_coefficient_mu 0.651
_exptl_absorpt_correction_T_max 0.7457
_exptl_absorpt_correction_T_min 0.6312
_exptl_absorpt_correction_type multi-scan
_exptl_absorpt_process_details
'SADABS-2016/2 (Bruker,2016/2) was used for absorption correction. wR2(int) was 0.1218 before and 0.0710 after correction. The Ratio of minimum to maximum transmission is 0.8465. The \l/2 correction factor is Not present.'
_exptl_crystal_colour colourless
_exptl_crystal_colour_primary colourless
_exptl_crystal_density_diffrn 1.092
_exptl_crystal_description block
_exptl_crystal_F_000 716
_exptl_crystal_size_max 0.14
_exptl_crystal_size_mid 0.13
_exptl_crystal_size_min 0.08
_refine_diff_density_max 0.521
_refine_diff_density_min -0.435
_refine_diff_density_rms 0.056
_refine_ls_extinction_method none
_refine_ls_goodness_of_fit_ref 1.025
_refine_ls_hydrogen_treatment constr
_refine_ls_matrix_type full
_refine_ls_number_parameters 394
_refine_ls_number_reflns 10170
_refine_ls_number_restraints 0
_refine_ls_restrained_S_all 1.025
_refine_ls_R_factor_all 0.0554
_refine_ls_R_factor_gt 0.0376
_refine_ls_shift/su_max 0.001
_refine_ls_shift/su_mean 0.000
_refine_ls_structure_factor_coef Fsqd
_refine_ls_weighting_details 'w=1/[\s^2^(Fo^2^)+(0.0379P)^2^+1.2375P] where P=(Fo^2^+2Fc^2^)/3'
_refine_ls_weighting_scheme calc
_refine_ls_wR_factor_gt 0.0868
_refine_ls_wR_factor_ref 0.0945
_reflns_Friedel_coverage 0.000
_reflns_number_gt 8019
_reflns_number_total 10170
_reflns_threshold_expression 'I > 2\s(I)'
_cod_data_source_file d5sc00879d2.cif
_cod_data_source_block mo_mg_snt_cm_pyrl_mes_0m_a
_cod_depositor_comments 'Adding full bibliography for 1574965--1574988.cif.'
_cod_database_code 1574986
_shelx_shelxl_version_number 2018/3
_shelx_space_group_comment
;
The symmetry employed for this shelxl refinement is uniquely defined
by the following loop, which should always be used as a source of
symmetry information in preference to the above space-group names.
They are only intended as comments.
;
_shelx_estimated_absorpt_t_max 0.950
_shelx_estimated_absorpt_t_min 0.914
_olex2_refinement_description
;
1. Fixed Uiso
 At 1.2 times of:
  All C(H) groups
 At 1.5 times of:
  All C(H,H,H) groups
2.a Aromatic/amide H refined with riding coordinates:
 C2(H2), C3(H3), C4(H4), C9(H9), C7(H7), C30(H30), C31(H31), C32(H32),
 C33(H33), C34(H34)
2.b Idealised Me refined as rotating group:
 C11(H11A,H11B,H11C), C12(H12A,H12B,H12C), C13(H13A,H13B,H13C), C15(H15A,H15B,
 H15C), C14(H14A,H14B,H14C), C16(H16A,H16B,H16C), C17(H17A,H17B,H17C), C18(H18A,
 H18B,H18C), C19(H19A,H19B,H19C), C21(H21A,H21B,H21C), C22(H22A,H22B,H22C),
 C23(H23A,H23B,H23C), C25(H25A,H25B,H25C), C26(H26A,H26B,H26C), C27(H27A,H27B,
 H27C)
;
_olex2_submission_special_instructions 'No special instructions were received'

loop_
_space_group_symop_operation_xyz
'x, y, z'
'-x, -y, -z'

loop_
_atom_site_label
_atom_site_type_symbol
_atom_site_fract_x
_atom_site_fract_y
_atom_site_fract_z
_atom_site_U_iso_or_equiv
_atom_site_adp_type
_atom_site_occupancy
_atom_site_site_symmetry_order
_atom_site_calc_flag
_atom_site_refinement_flags_posn
_atom_site_refinement_flags_adp
_atom_site_refinement_flags_occupancy
_atom_site_disorder_assembly
_atom_site_disorder_group
Cu1 Cu 0.55163(2) 0.49416(2) 0.23405(2) 0.02434(7) Uani 1 1 d . . . . .
C1 C 0.30205(15) 0.55773(16) 0.23622(13) 0.0249(4) Uani 1 1 d . . . . .
Si1 Si 0.74282(4) 0.37931(4) 0.25357(3) 0.01849(10) Uani 1 1 d . . . . .
N1 N 0.38836(13) 0.59550(13) 0.22165(12) 0.0300(3) Uani 1 1 d . . . . .
N2 N 0.83367(12) 0.44803(13) 0.23884(10) 0.0213(3) Uani 1 1 d . . . . .
Si2 Si 0.98367(4) 0.37577(5) 0.26362(4) 0.02525(11) Uani 1 1 d . . . . .
C2 C 0.19301(16) 0.65722(18) 0.21968(16) 0.0356(5) Uani 1 1 d . . . . .
H2 H 0.118426 0.656160 0.225028 0.043 Uiso 1 1 calc R . . . .
Si3 Si 0.75809(4) 0.60781(4) 0.19876(4) 0.02338(11) Uani 1 1 d . . . . .
C3 C 0.21275(18) 0.76045(19) 0.19345(17) 0.0414(5) Uani 1 1 d . . . . .
H3 H 0.154493 0.842446 0.177359 0.050 Uiso 1 1 calc R . . . .
N3 N 0.76974(12) 0.24663(12) 0.35766(10) 0.0205(3) Uani 1 1 d . . . . .
N4 N 0.82080(12) 0.24055(12) 0.20927(10) 0.0208(3) Uani 1 1 d . . . . .
C4 C 0.33227(18) 0.71967(17) 0.19564(17) 0.0396(5) Uani 1 1 d . . . . .
H4 H 0.371027 0.770088 0.181224 0.047 Uiso 1 1 calc R . . . .
C9 C 0.33779(18) 0.24813(19) 0.38650(15) 0.0363(5) Uani 1 1 d . . . . .
H9 H 0.319636 0.211035 0.451653 0.044 Uiso 1 1 calc R . . . .
C8 C 0.39307(18) 0.17837(19) 0.31971(17) 0.0392(5) Uani 1 1 d . . . . .
C7 C 0.41829(18) 0.23470(19) 0.22534(16) 0.0373(5) Uani 1 1 d . . . . .
H7 H 0.456614 0.188103 0.178564 0.045 Uiso 1 1 calc R . . . .
C6 C 0.38933(16) 0.35726(18) 0.19687(14) 0.0292(4) Uani 1 1 d . . . . .
C5 C 0.33331(14) 0.42702(16) 0.26514(13) 0.0233(3) Uani 1 1 d . . . . .
C10 C 0.30803(16) 0.37091(18) 0.36110(13) 0.0282(4) Uani 1 1 d . . . . .
C11 C 0.2490(2) 0.4424(2) 0.43694(15) 0.0431(5) Uani 1 1 d . . . . .
H11A H 0.168056 0.503615 0.422001 0.065 Uiso 1 1 calc GR . . . .
H11B H 0.296247 0.482310 0.437824 0.065 Uiso 1 1 calc GR . . . .
H11C H 0.244457 0.387686 0.500348 0.065 Uiso 1 1 calc GR . . . .
C12 C 0.4147(2) 0.4159(2) 0.09263(15) 0.0458(5) Uani 1 1 d . . . . .
H12A H 0.464041 0.455834 0.088169 0.069 Uiso 1 1 calc GR . . . .
H12B H 0.338956 0.476029 0.066317 0.069 Uiso 1 1 calc GR . . . .
H12C H 0.457561 0.353986 0.055603 0.069 Uiso 1 1 calc GR . . . .
C13 C 0.4227(3) 0.0454(2) 0.3495(2) 0.0628(7) Uani 1 1 d . . . . .
H13A H 0.442772 0.011401 0.416159 0.094 Uiso 1 1 calc GR . . . .
H13B H 0.491147 0.002665 0.306549 0.094 Uiso 1 1 calc GR . . . .
H13C H 0.353247 0.035961 0.345207 0.094 Uiso 1 1 calc GR . . . .
C15 C 0.63906(19) 0.67415(18) 0.29393(15) 0.0354(4) Uani 1 1 d . . . . .
H15A H 0.580602 0.641659 0.309100 0.053 Uiso 1 1 calc GR . . . .
H15B H 0.598624 0.762413 0.270392 0.053 Uiso 1 1 calc GR . . . .
H15C H 0.675471 0.653188 0.352234 0.053 Uiso 1 1 calc GR . . . .
C14 C 0.68974(18) 0.65594(17) 0.08574(13) 0.0324(4) Uani 1 1 d . . . . .
H14A H 0.751305 0.618320 0.036521 0.049 Uiso 1 1 calc GR . . . .
H14B H 0.655824 0.744244 0.062351 0.049 Uiso 1 1 calc GR . . . .
H14C H 0.626125 0.630573 0.098866 0.049 Uiso 1 1 calc GR . . . .
C16 C 0.8608(2) 0.6806(2) 0.16882(19) 0.0478(6) Uani 1 1 d . . . . .
H16A H 0.904271 0.654405 0.224254 0.072 Uiso 1 1 calc GR . . . .
H16B H 0.813825 0.768879 0.153659 0.072 Uiso 1 1 calc GR . . . .
H16C H 0.918219 0.656757 0.112869 0.072 Uiso 1 1 calc GR . . . .
C17 C 0.9958(2) 0.4295(2) 0.36093(17) 0.0443(5) Uani 1 1 d . . . . .
H17A H 0.970411 0.516949 0.339503 0.066 Uiso 1 1 calc GR . . . .
H17B H 1.079153 0.387794 0.375277 0.066 Uiso 1 1 calc GR . . . .
H17C H 0.944338 0.411849 0.419191 0.066 Uiso 1 1 calc GR . . . .
C18 C 1.08532(18) 0.4018(2) 0.15245(17) 0.0454(5) Uani 1 1 d . . . . .
H18A H 1.060307 0.397211 0.097127 0.068 Uiso 1 1 calc GR . . . .
H18B H 1.167775 0.339760 0.161412 0.068 Uiso 1 1 calc GR . . . .
H18C H 1.081150 0.482061 0.140541 0.068 Uiso 1 1 calc GR . . . .
C19 C 1.04424(18) 0.20815(19) 0.30871(19) 0.0437(5) Uani 1 1 d . . . . .
H19A H 0.997461 0.188339 0.369578 0.066 Uiso 1 1 calc GR . . . .
H19B H 1.128205 0.173523 0.319476 0.066 Uiso 1 1 calc GR . . . .
H19C H 1.038911 0.174433 0.260795 0.066 Uiso 1 1 calc GR . . . .
C20 C 0.71798(16) 0.23165(16) 0.46054(12) 0.0256(4) Uani 1 1 d . . . . .
C21 C 0.59363(17) 0.2389(2) 0.46982(15) 0.0364(5) Uani 1 1 d . . . . .
H21A H 0.543036 0.315050 0.427859 0.055 Uiso 1 1 calc GR . . . .
H21B H 0.557272 0.235892 0.536987 0.055 Uiso 1 1 calc GR . . . .
H21C H 0.600896 0.170572 0.450549 0.055 Uiso 1 1 calc GR . . . .
C22 C 0.7079(2) 0.3368(2) 0.49102(15) 0.0432(5) Uani 1 1 d . . . . .
H22A H 0.787391 0.333675 0.482067 0.065 Uiso 1 1 calc GR . . . .
H22B H 0.675450 0.331206 0.559191 0.065 Uiso 1 1 calc GR . . . .
H22C H 0.654355 0.413393 0.451453 0.065 Uiso 1 1 calc GR . . . .
C23 C 0.79956(19) 0.1124(2) 0.52347(14) 0.0383(5) Uani 1 1 d . . . . .
H23A H 0.800693 0.044693 0.507599 0.057 Uiso 1 1 calc GR . . . .
H23B H 0.769377 0.110647 0.591681 0.057 Uiso 1 1 calc GR . . . .
H23C H 0.880963 0.105331 0.511535 0.057 Uiso 1 1 calc GR . . . .
C24 C 0.84803(17) 0.21474(17) 0.11323(13) 0.0277(4) Uani 1 1 d . . . . .
C25 C 0.9574(3) 0.0979(3) 0.1075(2) 0.0895(13) Uani 1 1 d . . . . .
H25A H 1.024745 0.097817 0.126947 0.134 Uiso 1 1 calc GR . . . .
H25B H 0.977087 0.089077 0.041036 0.134 Uiso 1 1 calc GR . . . .
H25C H 0.942002 0.030254 0.150733 0.134 Uiso 1 1 calc GR . . . .
C26 C 0.8695(3) 0.3178(2) 0.04184(16) 0.0556(7) Uani 1 1 d . . . . .
H26A H 0.799298 0.394716 0.047095 0.083 Uiso 1 1 calc GR . . . .
H26B H 0.883248 0.307893 -0.023768 0.083 Uiso 1 1 calc GR . . . .
H26C H 0.939994 0.317715 0.055809 0.083 Uiso 1 1 calc GR . . . .
C27 C 0.7400(3) 0.2155(4) 0.0886(2) 0.0874(12) Uani 1 1 d . . . . .
H27A H 0.731922 0.142222 0.127802 0.131 Uiso 1 1 calc GR . . . .
H27B H 0.750791 0.217569 0.019996 0.131 Uiso 1 1 calc GR . . . .
H27C H 0.667527 0.287081 0.102143 0.131 Uiso 1 1 calc GR . . . .
C28 C 0.80629(14) 0.17404(15) 0.29831(12) 0.0198(3) Uani 1 1 d . . . . .
C29 C 0.82738(16) 0.04571(15) 0.32510(12) 0.0243(4) Uani 1 1 d . . . . .
C30 C 0.73765(17) 0.01523(17) 0.32640(14) 0.0312(4) Uani 1 1 d . . . . .
H30 H 0.660331 0.076642 0.310541 0.037 Uiso 1 1 calc R . . . .
C31 C 0.7622(2) -0.10603(19) 0.35113(16) 0.0411(5) Uani 1 1 d . . . . .
H31 H 0.701265 -0.127589 0.352235 0.049 Uiso 1 1 calc R . . . .
C32 C 0.8747(2) -0.19571(18) 0.37418(16) 0.0419(5) Uani 1 1 d . . . . .
H32 H 0.890405 -0.278408 0.391355 0.050 Uiso 1 1 calc R . . . .
C33 C 0.9636(2) -0.16558(18) 0.37232(15) 0.0392(5) Uani 1 1 d . . . . .
H33 H 1.040950 -0.227309 0.387703 0.047 Uiso 1 1 calc R . . . .
C34 C 0.94016(17) -0.04489(17) 0.34795(14) 0.0315(4) Uani 1 1 d . . . . .
H34 H 1.001614 -0.024017 0.346871 0.038 Uiso 1 1 calc R . . . .

loop_
_atom_site_aniso_label
_atom_site_aniso_U_11
_atom_site_aniso_U_22
_atom_site_aniso_U_33
_atom_site_aniso_U_23
_atom_site_aniso_U_13
_atom_site_aniso_U_12
Cu1 0.01550(10) 0.01780(11) 0.03716(13) -0.00337(9) -0.00584(8) -0.00622(8)
C1 0.0164(8) 0.0276(9) 0.0291(9) -0.0070(7) -0.0032(7) -0.0082(7)
Si1 0.0147(2) 0.0161(2) 0.0232(2) -0.00289(17) -0.00301(17) -0.00652(17)
N1 0.0194(7) 0.0201(7) 0.0463(10) -0.0033(7) -0.0062(7) -0.0076(6)
N2 0.0177(6) 0.0212(7) 0.0255(7) -0.0034(6) -0.0028(5) -0.0104(6)
Si2 0.0163(2) 0.0295(3) 0.0303(3) -0.0063(2) -0.00199(18) -0.0115(2)
C2 0.0167(8) 0.0345(11) 0.0496(12) -0.0121(9) -0.0050(8) -0.0052(8)
Si3 0.0247(2) 0.0204(2) 0.0263(2) -0.00440(19) -0.00302(19) -0.01174(19)
C3 0.0244(10) 0.0237(10) 0.0570(14) -0.0053(9) -0.0075(9) 0.0019(8)
N3 0.0185(6) 0.0200(7) 0.0216(7) -0.0032(6) -0.0021(5) -0.0088(6)
N4 0.0209(7) 0.0179(7) 0.0214(7) -0.0032(6) -0.0040(5) -0.0072(6)
C4 0.0270(10) 0.0189(9) 0.0628(14) -0.0034(9) -0.0053(9) -0.0068(8)
C9 0.0331(10) 0.0409(12) 0.0359(11) 0.0017(9) -0.0037(8) -0.0241(9)
C8 0.0316(10) 0.0306(11) 0.0593(14) -0.0077(10) -0.0058(10) -0.0184(9)
C7 0.0331(10) 0.0340(11) 0.0498(13) -0.0216(10) -0.0003(9) -0.0136(9)
C6 0.0255(9) 0.0327(10) 0.0306(10) -0.0106(8) -0.0032(7) -0.0120(8)
C5 0.0151(7) 0.0279(9) 0.0290(9) -0.0081(7) -0.0043(6) -0.0096(7)
C10 0.0241(9) 0.0369(10) 0.0289(9) -0.0086(8) -0.0020(7) -0.0177(8)
C11 0.0511(13) 0.0579(14) 0.0290(11) -0.0173(10) 0.0030(9) -0.0301(12)
C12 0.0525(14) 0.0484(13) 0.0287(11) -0.0138(10) 0.0005(10) -0.0162(11)
C13 0.0567(16) 0.0332(13) 0.093(2) -0.0065(13) -0.0036(15) -0.0238(12)
C15 0.0417(11) 0.0262(10) 0.0342(11) -0.0120(8) -0.0039(9) -0.0092(9)
C14 0.0401(11) 0.0255(10) 0.0270(10) -0.0015(8) -0.0048(8) -0.0136(8)
C16 0.0452(13) 0.0352(12) 0.0693(16) -0.0022(11) -0.0104(11) -0.0272(10)
C17 0.0352(11) 0.0585(15) 0.0460(13) -0.0166(11) -0.0103(10) -0.0208(11)
C18 0.0271(10) 0.0595(15) 0.0453(13) -0.0123(11) 0.0081(9) -0.0221(10)
C19 0.0208(9) 0.0331(11) 0.0699(16) -0.0028(10) -0.0155(10) -0.0078(8)
C20 0.0287(9) 0.0265(9) 0.0213(8) -0.0043(7) 0.0001(7) -0.0143(8)
C21 0.0286(10) 0.0420(12) 0.0344(11) -0.0077(9) 0.0058(8) -0.0178(9)
C22 0.0650(15) 0.0443(13) 0.0293(11) -0.0160(9) 0.0095(10) -0.0336(12)
C23 0.0388(11) 0.0423(12) 0.0234(10) 0.0023(8) -0.0057(8) -0.0157(10)
C24 0.0325(9) 0.0259(9) 0.0222(9) -0.0058(7) -0.0032(7) -0.0111(8)
C25 0.101(2) 0.0583(18) 0.0373(14) -0.0246(13) -0.0098(15) 0.0271(17)
C26 0.100(2) 0.0497(14) 0.0241(11) -0.0074(10) 0.0035(12) -0.0444(15)
C27 0.103(3) 0.181(4) 0.0420(15) -0.040(2) 0.0070(15) -0.110(3)
C28 0.0137(7) 0.0181(8) 0.0252(8) -0.0030(6) -0.0053(6) -0.0051(6)
C29 0.0285(9) 0.0198(8) 0.0226(9) -0.0027(7) -0.0031(7) -0.0106(7)
C30 0.0300(9) 0.0263(9) 0.0365(11) -0.0068(8) -0.0032(8) -0.0128(8)
C31 0.0494(13) 0.0342(11) 0.0481(13) -0.0126(10) 0.0018(10) -0.0266(10)
C32 0.0614(14) 0.0191(9) 0.0409(12) -0.0063(8) 0.0004(10) -0.0181(10)
C33 0.0435(12) 0.0207(9) 0.0368(11) -0.0029(8) -0.0063(9) -0.0035(9)
C34 0.0311(10) 0.0235(9) 0.0340(10) -0.0031(8) -0.0084(8) -0.0079(8)

loop_
_atom_type_symbol
_atom_type_description
_atom_type_scat_dispersion_real
_atom_type_scat_dispersion_imag
_atom_type_scat_source
C C 0.0033 0.0016 'International Tables Vol C Tables 4.2.6.8 and 6.1.1.4'
H H 0.0000 0.0000 'International Tables Vol C Tables 4.2.6.8 and 6.1.1.4'
Cu Cu 0.3201 1.2651 'International Tables Vol C Tables 4.2.6.8 and 6.1.1.4'
N N 0.0061 0.0033 'International Tables Vol C Tables 4.2.6.8 and 6.1.1.4'
Si Si 0.0817 0.0704 'International Tables Vol C Tables 4.2.6.8 and 6.1.1.4'

loop_
_citation_id
_citation_doi
_citation_year
1 10.26434/chemrxiv-2024-7rpw5 2024

loop_
_geom_angle_atom_site_label_1
_geom_angle_atom_site_label_2
_geom_angle_atom_site_label_3
_geom_angle
_geom_angle_site_symmetry_1
_geom_angle_site_symmetry_3
_geom_angle_publ_flag
N1 Cu1 Si1 177.36(5) . . ?
N1 C1 C2 109.34(17) . . ?
N1 C1 C5 120.50(15) . . ?
C2 C1 C5 130.15(16) . . ?
Cu1 Si1 C28 116.92(4) . . ?
N2 Si1 Cu1 118.82(5) . . ?
N2 Si1 N3 114.10(7) . . ?
N2 Si1 N4 112.53(7) . . ?
N2 Si1 C28 124.22(6) . . ?
N3 Si1 Cu1 113.40(5) . . ?
N3 Si1 C28 35.76(6) . . ?
N4 Si1 Cu1 117.89(5) . . ?
N4 Si1 N3 70.90(6) . . ?
N4 Si1 C28 35.79(6) . . ?
C1 N1 Cu1 125.61(12) . . ?
C1 N1 C4 106.73(15) . . ?
C4 N1 Cu1 127.66(13) . . ?
Si1 N2 Si2 126.69(9) . . ?
Si1 N2 Si3 112.67(8) . . ?
Si2 N2 Si3 120.59(8) . . ?
N2 Si2 C17 109.84(9) . . ?
N2 Si2 C18 111.23(9) . . ?
N2 Si2 C19 113.60(8) . . ?
C17 Si2 C18 110.99(11) . . ?
C17 Si2 C19 105.57(11) . . ?
C19 Si2 C18 105.43(11) . . ?
C1 C2 C3 107.20(17) . . ?
N2 Si3 C15 110.81(8) . . ?
N2 Si3 C14 111.84(8) . . ?
N2 Si3 C16 112.59(9) . . ?
C15 Si3 C16 106.88(11) . . ?
C14 Si3 C15 109.26(9) . . ?
C14 Si3 C16 105.18(10) . . ?
C4 C3 C2 106.43(17) . . ?
C20 N3 Si1 133.22(11) . . ?
C28 N3 Si1 90.61(10) . . ?
C28 N3 C20 130.28(14) . . ?
C24 N4 Si1 134.66(11) . . ?
C28 N4 Si1 90.72(10) . . ?
C28 N4 C24 131.27(14) . . ?
C3 C4 N1 110.30(18) . . ?
C8 C9 C10 121.94(19) . . ?
C9 C8 C13 120.6(2) . . ?
C7 C8 C9 117.83(19) . . ?
C7 C8 C13 121.6(2) . . ?
C8 C7 C6 122.03(19) . . ?
C7 C6 C5 119.64(18) . . ?
C7 C6 C12 120.30(18) . . ?
C5 C6 C12 120.04(18) . . ?
C6 C5 C1 120.42(16) . . ?
C10 C5 C1 120.66(16) . . ?
C10 C5 C6 118.91(17) . . ?
C9 C10 C5 119.65(18) . . ?
C9 C10 C11 119.76(18) . . ?
C5 C10 C11 120.59(18) . . ?
N3 C20 C21 109.94(14) . . ?
N3 C20 C22 105.47(14) . . ?
N3 C20 C23 111.43(15) . . ?
C22 C20 C21 109.94(17) . . ?
C22 C20 C23 109.43(17) . . ?
C23 C20 C21 110.51(16) . . ?
N4 C24 C25 112.38(17) . . ?
N4 C24 C26 105.97(15) . . ?
N4 C24 C27 109.78(17) . . ?
C25 C24 C26 109.2(2) . . ?
C25 C24 C27 111.0(3) . . ?
C26 C24 C27 108.3(2) . . ?
N3 C28 Si1 53.64(8) . . ?
N3 C28 N4 105.91(14) . . ?
N3 C28 C29 127.36(15) . . ?
N4 C28 Si1 53.49(8) . . ?
N4 C28 C29 126.73(15) . . ?
C29 C28 Si1 170.63(12) . . ?
C30 C29 C28 121.47(16) . . ?
C34 C29 C28 118.68(16) . . ?
C34 C29 C30 119.84(17) . . ?
C31 C30 C29 119.22(18) . . ?
C32 C31 C30 120.6(2) . . ?
C33 C32 C31 120.19(18) . . ?
C32 C33 C34 119.82(19) . . ?
C33 C34 C29 120.35(19) . . ?

loop_
_geom_bond_atom_site_label_1
_geom_bond_atom_site_label_2
_geom_bond_distance
_geom_bond_site_symmetry_2
_geom_bond_publ_flag
Cu1 Si1 2.2038(5) . ?
Cu1 N1 1.8759(15) . ?
C1 N1 1.367(2) . ?
C1 C2 1.378(2) . ?
C1 C5 1.480(2) . ?
Si1 N2 1.7291(14) . ?
Si1 N3 1.8452(15) . ?
Si1 N4 1.8417(14) . ?
Si1 C28 2.2913(17) . ?
N1 C4 1.372(2) . ?
N2 Si2 1.7618(14) . ?
N2 Si3 1.7722(15) . ?
Si2 C17 1.863(2) . ?
Si2 C18 1.869(2) . ?
Si2 C19 1.864(2) . ?
C2 C3 1.404(3) . ?
Si3 C15 1.867(2) . ?
Si3 C14 1.862(2) . ?
Si3 C16 1.872(2) . ?
C3 C4 1.366(3) . ?
N3 C20 1.485(2) . ?
N3 C28 1.339(2) . ?
N4 C24 1.482(2) . ?
N4 C28 1.340(2) . ?
C9 C8 1.383(3) . ?
C9 C10 1.390(3) . ?
C8 C7 1.383(3) . ?
C8 C13 1.512(3) . ?
C7 C6 1.389(3) . ?
C6 C5 1.401(3) . ?
C6 C12 1.507(3) . ?
C5 C10 1.401(3) . ?
C10 C11 1.506(3) . ?
C20 C21 1.530(3) . ?
C20 C22 1.521(3) . ?
C20 C23 1.527(3) . ?
C24 C25 1.498(3) . ?
C24 C26 1.508(3) . ?
C24 C27 1.520(3) . ?
C28 C29 1.487(2) . ?
C29 C30 1.388(3) . ?
C29 C34 1.388(3) . ?
C30 C31 1.388(3) . ?
C31 C32 1.383(3) . ?
C32 C33 1.373(3) . ?
C33 C34 1.386(3) . ?

loop_
_smtbx_masks_void_nr
_smtbx_masks_void_average_x
_smtbx_masks_void_average_y
_smtbx_masks_void_average_z
_smtbx_masks_void_volume
_smtbx_masks_void_count_electrons
_smtbx_masks_void_content
1 0.500 0.000 1.000 309.4 53.6 ?
